data_4346794
loop_
_publ_author_name
'Tanahashi, Hiromasa'
'Ikeda, Hideaki'
'Tsurugi, Hayato'
'Mashima, Kazushi'

_publ_section_title
;
 Synthesis and Characterization of Paramagnetic Tungsten Imido Complexes
 Bearing \a-Diimine Ligands.
;
_journal_issue 4
_journal_name_full 'Inorganic chemistry'
_journal_page_first 1446
_journal_page_last 1452
_journal_paper_doi 10.1021/acs.inorgchem.5b02145
_journal_volume 55
_journal_year 2016
_chemical_formula_moiety 'C48 H68 Cl12 N4 W4'
_chemical_formula_sum 'C48 H68 Cl12 N4 W4'
_chemical_formula_weight 1861.82
_chemical_name_common 2
_space_group_IT_number 14
_space_group_name_Hall '-P 2ybc'
_space_group_name_H-M_alt 'P 1 21/c 1'
_symmetry_cell_setting monoclinic
_symmetry_Int_Tables_number 14
_symmetry_space_group_name_Hall '-P 2ybc'
_symmetry_space_group_name_H-M 'P 1 21/c 1'
_atom_sites_solution_hydrogens geom
_atom_sites_solution_primary direct
_atom_sites_solution_secondary difmap
_audit_creation_method SHELXL-97
_cell_angle_alpha 90.00
_cell_angle_beta 94.610(4)
_cell_angle_gamma 90.00
_cell_formula_units_Z 2
_cell_length_a 17.436(6)
_cell_length_b 15.492(5)
_cell_length_c 11.082(4)
_cell_measurement_reflns_used 4199
_cell_measurement_temperature 113(2)
_cell_measurement_theta_max 27.47
_cell_measurement_theta_min 5.08
_cell_volume 2983.8(18)
_computing_cell_refinement CrystalClear
_computing_data_collection 'CrystalClear (Rigaku Inc., 2007)'
_computing_data_reduction CrystalClear
_computing_molecular_graphics 'CrystalStructure 4.0'
_computing_publication_material 'CrystalStructure 4.0 (Rigaku, 2010)'
_computing_structure_refinement 'SHELXL-97 (Sheldrick, 1997)'
_computing_structure_solution 'SHELXS-97 (Sheldrick, 1990)'
_diffrn_ambient_temperature 113(2)
_diffrn_detector_area_resol_mean 7.314
_diffrn_measured_fraction_theta_full 0.991
_diffrn_measured_fraction_theta_max 0.991
_diffrn_measurement_device_type 'Mo K\a'
_diffrn_measurement_method \w
_diffrn_radiation_monochromator graphite
_diffrn_radiation_source 'fine-focus sealed tube'
_diffrn_radiation_type MoK\a
_diffrn_radiation_wavelength 0.71075
_diffrn_reflns_av_R_equivalents 0.0766
_diffrn_reflns_av_sigmaI/netI 0.0747
_diffrn_reflns_limit_h_max 21
_diffrn_reflns_limit_h_min -22
_diffrn_reflns_limit_k_max 18
_diffrn_reflns_limit_k_min -20
_diffrn_reflns_limit_l_max 14
_diffrn_reflns_limit_l_min -14
_diffrn_reflns_number 27718
_diffrn_reflns_theta_full 27.47
_diffrn_reflns_theta_max 27.47
_diffrn_reflns_theta_min 4.87
_diffrn_standards_number 0
_exptl_absorpt_coefficient_mu 8.258
_exptl_absorpt_correction_T_max 0.6829
_exptl_absorpt_correction_T_min 0.2889
_exptl_absorpt_correction_type multi-scan
_exptl_absorpt_process_details 'REQAB (Rigaku, 1998)'
_exptl_crystal_colour red
_exptl_crystal_density_diffrn 2.072
_exptl_crystal_density_method 'not measured'
_exptl_crystal_description platelet
_exptl_crystal_F_000 1768
_exptl_crystal_size_max 0.20
_exptl_crystal_size_mid 0.10
_exptl_crystal_size_min 0.05
_refine_diff_density_max 3.157
_refine_diff_density_min -1.741
_refine_diff_density_rms 0.232
_refine_ls_extinction_method none
_refine_ls_goodness_of_fit_ref 1.044
_refine_ls_hydrogen_treatment constr
_refine_ls_matrix_type full
_refine_ls_number_parameters 307
_refine_ls_number_reflns 6783
_refine_ls_number_restraints 0
_refine_ls_restrained_S_all 1.044
_refine_ls_R_factor_all 0.0856
_refine_ls_R_factor_gt 0.0461
_refine_ls_shift/su_max 0.001
_refine_ls_shift/su_mean 0.000
_refine_ls_structure_factor_coef Fsqd
_refine_ls_weighting_details 'calc w=1/[\s^2^(Fo^2^)+(0.0203P)^2^+8.9606P] where P=(Fo^2^+2Fc^2^)/3'
_refine_ls_weighting_scheme calc
_refine_ls_wR_factor_gt 0.0773
_refine_ls_wR_factor_ref 0.0919
_reflns_number_gt 4300
_reflns_number_total 6783
_reflns_threshold_expression >2sigma(I)
_cod_data_source_file ic5b02145_si_002.cif
_cod_data_source_block complex2
_cod_database_code 4346794

loop_
_symmetry_equiv_pos_as_xyz
'x, y, z'
'-x, y+1/2, -z+1/2'
'-x, -y, -z'
'x, -y-1/2, z-1/2'

loop_
_atom_site_label
_atom_site_type_symbol
_atom_site_fract_x
_atom_site_fract_y
_atom_site_fract_z
_atom_site_U_iso_or_equiv
_atom_site_adp_type
_atom_site_occupancy
_atom_site_symmetry_multiplicity
_atom_site_calc_flag
_atom_site_refinement_flags
W1 W 0.249424(16) 0.50531(2) 0.55372(2) 0.01583(9) Uani 1 1 d .
W2 W 0.392807(16) 0.49958(2) 0.46103(2) 0.01511(9) Uani 1 1 d .
Cl1 Cl 0.20675(13) 0.61100(13) 0.68436(18) 0.0287(5) Uani 1 1 d .
Cl2 Cl 0.19091(13) 0.40683(13) 0.67753(19) 0.0300(5) Uani 1 1 d .
Cl3 Cl 0.31535(12) 0.37460(12) 0.49188(18) 0.0251(5) Uani 1 1 d .
Cl4 Cl 0.31908(11) 0.62895(12) 0.47493(18) 0.0216(5) Uani 1 1 d .
Cl5 Cl 0.38050(10) 0.50559(12) 0.68603(15) 0.0209(4) Uani 1 1 d .
Cl6 Cl 0.49866(12) 0.39855(12) 0.51628(17) 0.0203(4) Uani 1 1 d .
N1 N 0.1808(3) 0.5063(4) 0.4319(5) 0.0159(13) Uani 1 1 d .
N2 N 0.3815(3) 0.4881(4) 0.3049(5) 0.0170(14) Uani 1 1 d .
C1 C 0.1224(4) 0.5087(5) 0.3376(6) 0.0183(16) Uani 1 1 d .
C2 C 0.1156(4) 0.4418(5) 0.2515(7) 0.0187(17) Uani 1 1 d .
C3 C 0.0539(5) 0.4437(5) 0.1674(7) 0.027(2) Uani 1 1 d .
H3 H 0.0478 0.3986 0.1093 0.033 Uiso 1 1 calc R
C4 C -0.0001(5) 0.5099(6) 0.1647(8) 0.033(2) Uani 1 1 d .
H4 H -0.0432 0.5091 0.1064 0.039 Uiso 1 1 calc R
C5 C 0.0093(5) 0.5775(6) 0.2479(8) 0.030(2) Uani 1 1 d .
H5 H -0.0270 0.6233 0.2445 0.036 Uiso 1 1 calc R
C6 C 0.0701(5) 0.5790(5) 0.3344(8) 0.0233(19) Uani 1 1 d .
C7 C 0.1738(5) 0.3692(5) 0.2549(7) 0.0213(18) Uani 1 1 d .
H7 H 0.2250 0.3942 0.2827 0.026 Uiso 1 1 calc R
C8 C 0.1814(5) 0.3270(5) 0.1321(7) 0.027(2) Uani 1 1 d .
H8A H 0.1961 0.3706 0.0743 0.032 Uiso 1 1 calc R
H8B H 0.1320 0.3012 0.1028 0.032 Uiso 1 1 calc R
H8C H 0.2209 0.2819 0.1404 0.032 Uiso 1 1 calc R
C9 C 0.1546(5) 0.2998(5) 0.3473(7) 0.0239(19) Uani 1 1 d .
H9A H 0.1920 0.2527 0.3464 0.029 Uiso 1 1 calc R
H9B H 0.1027 0.2773 0.3260 0.029 Uiso 1 1 calc R
H9C H 0.1569 0.3254 0.4284 0.029 Uiso 1 1 calc R
C10 C 0.0773(5) 0.6522(5) 0.4266(7) 0.0227(19) Uani 1 1 d .
H10 H 0.1317 0.6525 0.4628 0.027 Uiso 1 1 calc R
C11 C 0.0263(5) 0.6318(7) 0.5277(8) 0.046(3) Uani 1 1 d .
H11A H 0.0425 0.5769 0.5658 0.055 Uiso 1 1 calc R
H11B H -0.0273 0.6273 0.4944 0.055 Uiso 1 1 calc R
H11C H 0.0309 0.6780 0.5883 0.055 Uiso 1 1 calc R
C12 C 0.0611(6) 0.7414(5) 0.3702(10) 0.056(3) Uani 1 1 d .
H12A H 0.0084 0.7429 0.3320 0.067 Uiso 1 1 calc R
H12B H 0.0974 0.7526 0.3090 0.067 Uiso 1 1 calc R
H12C H 0.0670 0.7856 0.4334 0.067 Uiso 1 1 calc R
C13 C 0.3653(4) 0.4700(5) 0.1820(7) 0.0192(18) Uani 1 1 d .
C14 C 0.3099(5) 0.5197(5) 0.1102(7) 0.0241(19) Uani 1 1 d .
C15 C 0.2904(5) 0.4934(5) -0.0085(7) 0.0272(19) Uani 1 1 d .
H15 H 0.2532 0.5249 -0.0581 0.033 Uiso 1 1 calc R
C16 C 0.3255(5) 0.4208(6) -0.0546(8) 0.032(2) Uani 1 1 d .
H16 H 0.3104 0.4021 -0.1346 0.039 Uiso 1 1 calc R
C17 C 0.3814(5) 0.3761(5) 0.0133(8) 0.031(2) Uani 1 1 d .
H17 H 0.4053 0.3281 -0.0216 0.037 Uiso 1 1 calc R
C18 C 0.4039(5) 0.3991(5) 0.1315(7) 0.0210(18) Uani 1 1 d .
C19 C 0.4668(5) 0.3505(5) 0.2029(7) 0.026(2) Uani 1 1 d .
H19 H 0.4859 0.3877 0.2727 0.031 Uiso 1 1 calc R
C20 C 0.5352(5) 0.3330(6) 0.1266(8) 0.038(2) Uani 1 1 d .
H20A H 0.5552 0.3880 0.0985 0.045 Uiso 1 1 calc R
H20B H 0.5180 0.2973 0.0566 0.045 Uiso 1 1 calc R
H20C H 0.5758 0.3028 0.1760 0.045 Uiso 1 1 calc R
C21 C 0.4364(5) 0.2661(5) 0.2550(8) 0.033(2) Uani 1 1 d .
H21A H 0.4159 0.2289 0.1885 0.039 Uiso 1 1 calc R
H21B H 0.3954 0.2795 0.3076 0.039 Uiso 1 1 calc R
H21C H 0.4784 0.2362 0.3019 0.039 Uiso 1 1 calc R
C22 C 0.2770(5) 0.6006(5) 0.1611(7) 0.025(2) Uani 1 1 d .
H22 H 0.2641 0.5873 0.2454 0.030 Uiso 1 1 calc R
C23 C 0.2027(5) 0.6314(6) 0.0904(8) 0.036(2) Uani 1 1 d .
H23A H 0.1635 0.5861 0.0911 0.043 Uiso 1 1 calc R
H23B H 0.2131 0.6441 0.0066 0.043 Uiso 1 1 calc R
H23C H 0.1841 0.6837 0.1283 0.043 Uiso 1 1 calc R
C24 C 0.3376(5) 0.6730(5) 0.1696(9) 0.038(2) Uani 1 1 d .
H24A H 0.3535 0.6857 0.0887 0.045 Uiso 1 1 calc R
H24B H 0.3824 0.6544 0.2223 0.045 Uiso 1 1 calc R
H24C H 0.3155 0.7250 0.2034 0.045 Uiso 1 1 calc R

loop_
_atom_site_aniso_label
_atom_site_aniso_U_11
_atom_site_aniso_U_22
_atom_site_aniso_U_33
_atom_site_aniso_U_23
_atom_site_aniso_U_13
_atom_site_aniso_U_12
W1 0.01441(17) 0.01780(17) 0.01544(16) -0.00100(15) 0.00232(12) 0.00036(16)
W2 0.01361(17) 0.01777(17) 0.01393(16) -0.00039(14) 0.00103(12) 0.00003(14)
Cl1 0.0348(13) 0.0267(11) 0.0248(11) -0.0068(9) 0.0037(10) 0.0063(10)
Cl2 0.0327(13) 0.0308(12) 0.0266(12) 0.0058(9) 0.0023(10) -0.0108(10)
Cl3 0.0221(12) 0.0231(11) 0.0301(12) 0.0001(9) 0.0017(9) 0.0003(9)
Cl4 0.0212(12) 0.0180(10) 0.0259(11) -0.0019(8) 0.0038(9) 0.0021(8)
Cl5 0.0194(9) 0.0278(10) 0.0154(9) -0.0012(9) 0.0012(7) -0.0001(9)
Cl6 0.0161(9) 0.0188(10) 0.0259(11) 0.0033(8) 0.0007(8) 0.0007(8)
N1 0.021(3) 0.010(3) 0.018(3) 0.000(3) 0.005(3) -0.002(3)
N2 0.012(3) 0.018(3) 0.020(3) -0.002(3) -0.002(3) 0.005(3)
C1 0.012(4) 0.027(4) 0.015(4) 0.004(3) -0.005(3) -0.009(4)
C2 0.017(4) 0.021(4) 0.020(4) 0.000(3) 0.005(3) -0.002(3)
C3 0.037(6) 0.019(4) 0.025(5) -0.001(4) 0.000(4) -0.003(4)
C4 0.023(5) 0.041(6) 0.032(5) 0.006(5) -0.011(4) -0.006(5)
C5 0.024(5) 0.038(5) 0.028(5) 0.004(4) -0.004(4) 0.002(4)
C6 0.019(5) 0.015(4) 0.036(5) -0.002(4) 0.001(4) -0.007(3)
C7 0.029(5) 0.020(4) 0.015(4) -0.007(3) 0.003(4) -0.007(4)
C8 0.035(5) 0.026(5) 0.018(4) -0.008(4) 0.000(4) -0.012(4)
C9 0.024(5) 0.021(4) 0.027(5) 0.002(4) 0.000(4) 0.001(4)
C10 0.015(4) 0.028(5) 0.024(5) -0.003(4) -0.001(4) 0.004(4)
C11 0.033(6) 0.065(7) 0.041(6) -0.025(5) 0.006(5) 0.002(5)
C12 0.070(8) 0.021(5) 0.072(8) 0.010(5) -0.032(7) 0.014(5)
C13 0.023(5) 0.020(4) 0.014(4) 0.000(3) 0.001(3) -0.007(3)
C14 0.022(4) 0.024(5) 0.026(4) 0.010(4) -0.003(4) -0.008(4)
C15 0.027(5) 0.035(5) 0.019(4) 0.010(4) -0.001(3) 0.002(4)
C16 0.032(6) 0.043(6) 0.022(5) 0.004(4) 0.005(4) -0.013(5)
C17 0.032(6) 0.026(5) 0.033(5) -0.010(4) 0.003(4) -0.002(4)
C18 0.027(5) 0.024(4) 0.012(4) -0.002(3) 0.003(4) -0.004(4)
C19 0.033(5) 0.027(5) 0.020(4) -0.004(4) 0.006(4) 0.000(4)
C20 0.042(6) 0.032(5) 0.039(6) 0.000(4) 0.009(5) 0.003(5)
C21 0.036(6) 0.034(5) 0.029(5) -0.002(4) 0.010(4) 0.004(4)
C22 0.025(5) 0.026(5) 0.025(5) 0.011(4) 0.002(4) 0.011(4)
C23 0.034(6) 0.032(5) 0.041(6) 0.005(4) -0.003(5) 0.011(4)
C24 0.033(6) 0.029(5) 0.051(6) 0.007(4) 0.003(5) -0.001(4)

loop_
_atom_type_symbol
_atom_type_description
_atom_type_scat_dispersion_real
_atom_type_scat_dispersion_imag
_atom_type_scat_source
H H 0.0000 0.0000 'International Tables Vol C Tables 4.2.6.8 and 6.1.1.4'
W W -0.8490 6.8722 'International Tables Vol C Tables 4.2.6.8 and 6.1.1.4'
Cl Cl 0.1484 0.1585 'International Tables Vol C Tables 4.2.6.8 and 6.1.1.4'
C C 0.0033 0.0016 'International Tables Vol C Tables 4.2.6.8 and 6.1.1.4'
N N 0.0061 0.0033 'International Tables Vol C Tables 4.2.6.8 and 6.1.1.4'

loop_
_geom_angle_atom_site_label_1
_geom_angle_atom_site_label_2
_geom_angle_atom_site_label_3
_geom_angle
_geom_angle_site_symmetry_1
_geom_angle_site_symmetry_3
N1 W1 Cl2 99.01(19) . .
N1 W1 Cl1 103.96(19) . .
Cl2 W1 Cl1 85.31(8) . .
N1 W1 Cl3 95.73(19) . .
Cl2 W1 Cl3 82.06(8) . .
Cl1 W1 Cl3 158.05(7) . .
N1 W1 Cl4 92.64(19) . .
Cl2 W1 Cl4 164.73(7) . .
Cl1 W1 Cl4 82.30(7) . .
Cl3 W1 Cl4 106.69(7) . .
N1 W1 Cl5 162.94(19) . .
Cl2 W1 Cl5 94.30(7) . .
Cl1 W1 Cl5 87.65(7) . .
Cl3 W1 Cl5 75.52(7) . .
Cl4 W1 Cl5 76.35(6) . .
N1 W1 W2 107.35(18) . .
Cl2 W1 W2 130.04(6) . .
Cl1 W1 W2 126.13(6) . .
Cl3 W1 W2 54.19(5) . .
Cl4 W1 W2 53.88(5) . .
Cl5 W1 W2 55.64(4) . .
N2 W2 Cl4 97.58(19) . .
N2 W2 Cl3 92.3(2) . .
Cl4 W2 Cl3 110.80(7) . .
N2 W2 Cl6 101.86(19) . .
Cl4 W2 Cl6 155.97(7) . .
Cl3 W2 Cl6 82.58(7) . .
N2 W2 Cl6 101.1(2) . 3_666
Cl4 W2 Cl6 82.47(7) . 3_666
Cl3 W2 Cl6 159.92(7) . 3_666
Cl6 W2 Cl6 80.05(7) . 3_666
N2 W2 Cl5 168.0(2) . .
Cl4 W2 Cl5 79.43(6) . .
Cl3 W2 Cl5 78.19(7) . .
Cl6 W2 Cl5 84.21(6) . .
Cl6 W2 Cl5 90.07(6) 3_666 .
N2 W2 W1 109.80(19) . .
Cl4 W2 W1 56.33(5) . .
Cl3 W2 W1 55.95(5) . .
Cl6 W2 W1 127.41(5) . .
Cl6 W2 W1 130.45(5) 3_666 .
Cl5 W2 W1 58.86(4) . .
W2 Cl3 W1 69.86(6) . .
W2 Cl4 W1 69.79(6) . .
W2 Cl5 W1 65.50(5) . .
W2 Cl6 W2 99.95(7) . 3_666
C1 N1 W1 176.9(5) . .
C13 N2 W2 172.2(5) . .
N1 C1 C2 120.2(7) . .
N1 C1 C6 117.8(7) . .
C2 C1 C6 121.9(7) . .
C3 C2 C1 117.8(7) . .
C3 C2 C7 121.5(7) . .
C1 C2 C7 120.7(7) . .
C2 C3 C4 121.7(8) . .
C2 C3 H3 119.1 . .
C4 C3 H3 119.1 . .
C3 C4 C5 119.7(8) . .
C3 C4 H4 120.2 . .
C5 C4 H4 120.2 . .
C6 C5 C4 121.2(8) . .
C6 C5 H5 119.4 . .
C4 C5 H5 119.4 . .
C5 C6 C1 117.6(7) . .
C5 C6 C10 119.9(7) . .
C1 C6 C10 122.4(7) . .
C2 C7 C8 113.8(7) . .
C2 C7 C9 110.8(6) . .
C8 C7 C9 109.5(6) . .
C2 C7 H7 107.5 . .
C8 C7 H7 107.5 . .
C9 C7 H7 107.5 . .
C7 C8 H8A 109.5 . .
C7 C8 H8B 109.5 . .
H8A C8 H8B 109.5 . .
C7 C8 H8C 109.5 . .
H8A C8 H8C 109.5 . .
H8B C8 H8C 109.5 . .
C7 C9 H9A 109.5 . .
C7 C9 H9B 109.5 . .
H9A C9 H9B 109.5 . .
C7 C9 H9C 109.5 . .
H9A C9 H9C 109.5 . .
H9B C9 H9C 109.5 . .
C11 C10 C6 108.6(7) . .
C11 C10 C12 112.9(8) . .
C6 C10 C12 113.2(7) . .
C11 C10 H10 107.3 . .
C6 C10 H10 107.3 . .
C12 C10 H10 107.3 . .
C10 C11 H11A 109.5 . .
C10 C11 H11B 109.5 . .
H11A C11 H11B 109.5 . .
C10 C11 H11C 109.5 . .
H11A C11 H11C 109.5 . .
H11B C11 H11C 109.5 . .
C10 C12 H12A 109.5 . .
C10 C12 H12B 109.5 . .
H12A C12 H12B 109.5 . .
C10 C12 H12C 109.5 . .
H12A C12 H12C 109.5 . .
H12B C12 H12C 109.5 . .
N2 C13 C18 118.2(7) . .
N2 C13 C14 120.7(7) . .
C18 C13 C14 121.1(7) . .
C15 C14 C13 118.2(7) . .
C15 C14 C22 121.7(7) . .
C13 C14 C22 120.1(7) . .
C14 C15 C16 119.9(8) . .
C14 C15 H15 120.0 . .
C16 C15 H15 120.0 . .
C17 C16 C15 121.3(8) . .
C17 C16 H16 119.3 . .
C15 C16 H16 119.3 . .
C16 C17 C18 121.7(8) . .
C16 C17 H17 119.2 . .
C18 C17 H17 119.2 . .
C17 C18 C13 117.6(7) . .
C17 C18 C19 120.6(7) . .
C13 C18 C19 121.8(7) . .
C18 C19 C21 111.3(7) . .
C18 C19 C20 111.3(7) . .
C21 C19 C20 111.2(7) . .
C18 C19 H19 107.6 . .
C21 C19 H19 107.6 . .
C20 C19 H19 107.6 . .
C19 C20 H20A 109.5 . .
C19 C20 H20B 109.5 . .
H20A C20 H20B 109.5 . .
C19 C20 H20C 109.5 . .
H20A C20 H20C 109.5 . .
H20B C20 H20C 109.5 . .
C19 C21 H21A 109.5 . .
C19 C21 H21B 109.5 . .
H21A C21 H21B 109.5 . .
C19 C21 H21C 109.5 . .
H21A C21 H21C 109.5 . .
H21B C21 H21C 109.5 . .
C14 C22 C23 113.5(7) . .
C14 C22 C24 110.4(7) . .
C23 C22 C24 110.6(7) . .
C14 C22 H22 107.3 . .
C23 C22 H22 107.3 . .
C24 C22 H22 107.3 . .
C22 C23 H23A 109.5 . .
C22 C23 H23B 109.5 . .
H23A C23 H23B 109.5 . .
C22 C23 H23C 109.5 . .
H23A C23 H23C 109.5 . .
H23B C23 H23C 109.5 . .
C22 C24 H24A 109.5 . .
C22 C24 H24B 109.5 . .
H24A C24 H24B 109.5 . .
C22 C24 H24C 109.5 . .
H24A C24 H24C 109.5 . .
H24B C24 H24C 109.5 . .

loop_
_geom_bond_atom_site_label_1
_geom_bond_atom_site_label_2
_geom_bond_distance
_geom_bond_site_symmetry_2
W1 N1 1.730(6) .
W1 Cl2 2.340(2) .
W1 Cl1 2.346(2) .
W1 Cl3 2.453(2) .
W1 Cl4 2.465(2) .
W1 Cl5 2.614(2) .
W1 W2 2.7796(9) .
W2 N2 1.735(6) .
W2 Cl4 2.393(2) .
W2 Cl3 2.401(2) .
W2 Cl6 2.460(2) .
W2 Cl6 2.461(2) 3_666
W2 Cl5 2.5215(19) .
Cl6 W2 2.461(2) 3_666
N1 C1 1.399(9) .
N2 C13 1.397(9) .
C1 C2 1.408(10) .
C1 C6 1.419(10) .
C2 C3 1.366(11) .
C2 C7 1.512(10) .
C3 C4 1.391(11) .
C3 H3 0.9500 .
C4 C5 1.397(11) .
C4 H4 0.9500 .
C5 C6 1.371(11) .
C5 H5 0.9500 .
C6 C10 1.524(10) .
C7 C8 1.525(9) .
C7 C9 1.540(10) .
C7 H7 1.0000 .
C8 H8A 0.9800 .
C8 H8B 0.9800 .
C8 H8C 0.9800 .
C9 H9A 0.9800 .
C9 H9B 0.9800 .
C9 H9C 0.9800 .
C10 C11 1.518(11) .
C10 C12 1.534(11) .
C10 H10 1.0000 .
C11 H11A 0.9800 .
C11 H11B 0.9800 .
C11 H11C 0.9800 .
C12 H12A 0.9800 .
C12 H12B 0.9800 .
C12 H12C 0.9800 .
C13 C18 1.426(10) .
C13 C14 1.426(10) .
C14 C15 1.393(10) .
C14 C22 1.507(11) .
C15 C16 1.397(11) .
C15 H15 0.9500 .
C16 C17 1.370(11) .
C16 H16 0.9500 .
C17 C18 1.383(10) .
C17 H17 0.9500 .
C18 C19 1.503(11) .
C19 C21 1.541(11) .
C19 C20 1.539(11) .
C19 H19 1.0000 .
C20 H20A 0.9800 .
C20 H20B 0.9800 .
C20 H20C 0.9800 .
C21 H21A 0.9800 .
C21 H21B 0.9800 .
C21 H21C 0.9800 .
C22 C23 1.535(10) .
C22 C24 1.538(11) .
C22 H22 1.0000 .
C23 H23A 0.9800 .
C23 H23B 0.9800 .
C23 H23C 0.9800 .
C24 H24A 0.9800 .
C24 H24B 0.9800 .
C24 H24C 0.9800 .

loop_
_geom_torsion_atom_site_label_1
_geom_torsion_atom_site_label_2
_geom_torsion_atom_site_label_3
_geom_torsion_atom_site_label_4
_geom_torsion
_geom_torsion_site_symmetry_1
_geom_torsion_site_symmetry_4
N1 W1 W2 N2 -5.6(3) . .
Cl2 W1 W2 N2 112.9(2) . .
Cl1 W1 W2 N2 -128.3(2) . .
Cl3 W1 W2 N2 78.9(2) . .
Cl4 W1 W2 N2 -85.9(2) . .
Cl5 W1 W2 N2 175.8(2) . .
N1 W1 W2 Cl4 80.3(2) . .
Cl2 W1 W2 Cl4 -161.21(9) . .
Cl1 W1 W2 Cl4 -42.43(9) . .
Cl3 W1 W2 Cl4 164.79(8) . .
Cl5 W1 W2 Cl4 -98.33(8) . .
N1 W1 W2 Cl3 -84.5(2) . .
Cl2 W1 W2 Cl3 34.01(9) . .
Cl1 W1 W2 Cl3 152.79(9) . .
Cl4 W1 W2 Cl3 -164.79(8) . .
Cl5 W1 W2 Cl3 96.88(8) . .
N1 W1 W2 Cl6 -129.0(2) . .
Cl2 W1 W2 Cl6 -10.50(9) . .
Cl1 W1 W2 Cl6 108.27(9) . .
Cl3 W1 W2 Cl6 -44.51(9) . .
Cl4 W1 W2 Cl6 150.70(8) . .
Cl5 W1 W2 Cl6 52.37(8) . .
N1 W1 W2 Cl6 119.5(2) . 3_666
Cl2 W1 W2 Cl6 -121.98(9) . 3_666
Cl1 W1 W2 Cl6 -3.21(9) . 3_666
Cl3 W1 W2 Cl6 -155.99(9) . 3_666
Cl4 W1 W2 Cl6 39.22(8) . 3_666
Cl5 W1 W2 Cl6 -59.11(8) . 3_666
N1 W1 W2 Cl5 178.7(2) . .
Cl2 W1 W2 Cl5 -62.87(9) . .
Cl1 W1 W2 Cl5 55.91(8) . .
Cl3 W1 W2 Cl5 -96.88(8) . .
Cl4 W1 W2 Cl5 98.33(8) . .
N2 W2 Cl3 W1 -112.49(19) . .
Cl4 W2 Cl3 W1 -13.51(7) . .
Cl6 W2 Cl3 W1 145.84(6) . .
Cl6 W2 Cl3 W1 115.60(19) 3_666 .
Cl5 W2 Cl3 W1 60.24(5) . .
N1 W1 Cl3 W2 107.28(19) . .
Cl2 W1 Cl3 W2 -154.38(7) . .
Cl1 W1 Cl3 W2 -98.91(19) . .
Cl4 W1 Cl3 W2 12.79(7) . .
Cl5 W1 Cl3 W2 -57.83(5) . .
N2 W2 Cl4 W1 108.8(2) . .
Cl3 W2 Cl4 W1 13.45(7) . .
Cl6 W2 Cl4 W1 -107.38(16) . .
Cl6 W2 Cl4 W1 -150.96(6) 3_666 .
Cl5 W2 Cl4 W1 -59.48(5) . .
N1 W1 Cl4 W2 -109.62(19) . .
Cl2 W1 Cl4 W2 110.6(3) . .
Cl1 W1 Cl4 W2 146.64(7) . .
Cl3 W1 Cl4 W2 -12.84(7) . .
Cl5 W1 Cl4 W2 57.20(5) . .
N2 W2 Cl5 W1 -19.6(9) . .
Cl4 W2 Cl5 W1 56.90(5) . .
Cl3 W2 Cl5 W1 -57.18(6) . .
Cl6 W2 Cl5 W1 -140.78(6) . .
Cl6 W2 Cl5 W1 139.23(5) 3_666 .
N1 W1 Cl5 W2 -4.4(7) . .
Cl2 W1 Cl5 W2 136.90(6) . .
Cl1 W1 Cl5 W2 -137.98(6) . .
Cl3 W1 Cl5 W2 56.25(6) . .
Cl4 W1 Cl5 W2 -55.33(5) . .
N2 W2 Cl6 W2 99.4(2) . 3_666
Cl4 W2 Cl6 W2 -43.94(19) . 3_666
Cl3 W2 Cl6 W2 -169.89(8) . 3_666
Cl6 W2 Cl6 W2 0.0 3_666 3_666
Cl5 W2 Cl6 W2 -91.09(7) . 3_666
W1 W2 Cl6 W2 -134.03(4) . 3_666
N1 C1 C2 C3 174.7(7) . .
C6 C1 C2 C3 -3.6(11) . .
N1 C1 C2 C7 -3.6(10) . .
C6 C1 C2 C7 178.1(7) . .
C1 C2 C3 C4 1.1(12) . .
C7 C2 C3 C4 179.4(7) . .
C2 C3 C4 C5 1.4(12) . .
C3 C4 C5 C6 -1.5(13) . .
C4 C5 C6 C1 -1.0(12) . .
C4 C5 C6 C10 -178.0(7) . .
N1 C1 C6 C5 -174.8(7) . .
C2 C1 C6 C5 3.6(11) . .
N1 C1 C6 C10 2.2(11) . .
C2 C1 C6 C10 -179.5(7) . .
C3 C2 C7 C8 27.9(10) . .
C1 C2 C7 C8 -153.9(7) . .
C3 C2 C7 C9 -95.9(9) . .
C1 C2 C7 C9 82.3(8) . .
C5 C6 C10 C11 82.2(10) . .
C1 C6 C10 C11 -94.6(9) . .
C5 C6 C10 C12 -44.0(11) . .
C1 C6 C10 C12 139.2(8) . .
N2 C13 C14 C15 -173.7(7) . .
C18 C13 C14 C15 4.5(11) . .
N2 C13 C14 C22 9.3(11) . .
C18 C13 C14 C22 -172.6(7) . .
C13 C14 C15 C16 -0.8(11) . .
C22 C14 C15 C16 176.3(7) . .
C14 C15 C16 C17 -2.5(12) . .
C15 C16 C17 C18 2.0(13) . .
C16 C17 C18 C13 1.7(12) . .
C16 C17 C18 C19 -178.3(7) . .
N2 C13 C18 C17 173.2(7) . .
C14 C13 C18 C17 -4.9(11) . .
N2 C13 C18 C19 -6.8(11) . .
C14 C13 C18 C19 175.0(7) . .
C17 C18 C19 C21 -80.8(9) . .
C13 C18 C19 C21 99.3(8) . .
C17 C18 C19 C20 43.9(10) . .
C13 C18 C19 C20 -136.0(8) . .
C15 C14 C22 C23 20.2(11) . .
C13 C14 C22 C23 -162.9(7) . .
C15 C14 C22 C24 -104.7(9) . .
C13 C14 C22 C24 72.3(9) . .
